data_7209690
loop_
_publ_author_name
'Ling, Irene'
'Sobolev, Alexandre N.'
'Alias, Yatimah'
'Raston, Colin L.'

_publ_section_title
;
 Micelle to extended multi-component bilayer systems involving decyl and
 dodecyl imidazolium and pyridinium cations
;
_journal_issue 15
_journal_name_full CrystEngComm
_journal_page_first 2888
_journal_paper_doi 10.1039/c3ce26991d
_journal_volume 15
_journal_year 2013
_chemical_formula_moiety 'C28 H19 O16 S4, C25 H22 O P, C14 H27 N2, H12 O8 Y, 8(H2 O)'
_chemical_formula_sum 'C67 H100 N2 O33 P S4 Y'
_chemical_formula_weight 1709.61
_chemical_name_systematic
;
?
;
_space_group_IT_number 2
_symmetry_cell_setting triclinic
_symmetry_Int_Tables_number 2
_symmetry_space_group_name_Hall '-P 1'
_symmetry_space_group_name_H-M 'P -1'
_atom_sites_solution_hydrogens geom
_atom_sites_solution_primary direct
_atom_sites_solution_secondary difmap
_audit_creation_method SHELXL-97
_cell_angle_alpha 105.880(3)
_cell_angle_beta 95.132(2)
_cell_angle_gamma 101.529(2)
_cell_formula_units_Z 2
_cell_length_a 14.0694(4)
_cell_length_b 14.3067(5)
_cell_length_c 20.9333(7)
_cell_measurement_reflns_used 12863
_cell_measurement_temperature 100(2)
_cell_measurement_theta_max 67.17
_cell_measurement_theta_min 3.24
_cell_volume 3924.3(2)
_computing_cell_refinement
;
CrysAlisPro, Agilent Technologies,
Version 1.171.35.21 (release 20-01-2012 CrysAlis171 .NET)
(compiled Jan 23 2012,18:06:46)
;
_computing_data_collection
;
CrysAlisPro, Agilent Technologies,
Version 1.171.35.21 (release 20-01-2012 CrysAlis171 .NET)
(compiled Jan 23 2012,18:06:46)
;
_computing_data_reduction
;
CrysAlisPro, Agilent Technologies,
Version 1.171.35.21 (release 20-01-2012 CrysAlis171 .NET)
(compiled Jan 23 2012,18:06:46)
;
_computing_molecular_graphics 'X-Seed 2.0 (Barbour, 2001)'
_computing_publication_material 'SHELXL-97 (Sheldrick, 2008)'
_computing_structure_refinement 'SHELXL-97 (Sheldrick, 2008)'
_computing_structure_solution 'SHELXS-97 (Sheldrick, 2008)'
_diffrn_ambient_temperature 100(2)
_diffrn_detector_area_resol_mean 10.4738
_diffrn_measured_fraction_theta_full 0.993
_diffrn_measured_fraction_theta_max 0.993
_diffrn_measurement_device_type 'Oxford Diffraction Gemini-R Ultra, Ruby CCD'
_diffrn_measurement_method '\w scans'
_diffrn_radiation_monochromator mirror
_diffrn_radiation_source 'Enhance Ultra (Cu) X-ray Source'
_diffrn_radiation_type CuK\a
_diffrn_radiation_wavelength 1.54178
_diffrn_reflns_av_R_equivalents 0.0479
_diffrn_reflns_av_sigmaI/netI 0.0357
_diffrn_reflns_limit_h_max 16
_diffrn_reflns_limit_h_min -15
_diffrn_reflns_limit_k_max 17
_diffrn_reflns_limit_k_min -16
_diffrn_reflns_limit_l_max 24
_diffrn_reflns_limit_l_min -24
_diffrn_reflns_number 54940
_diffrn_reflns_theta_full 67.28
_diffrn_reflns_theta_max 67.28
_diffrn_reflns_theta_min 3.24
_exptl_absorpt_coefficient_mu 2.983
_exptl_absorpt_correction_T_max 1.0000
_exptl_absorpt_correction_T_min 0.7356
_exptl_absorpt_correction_type multi-scan
_exptl_absorpt_process_details
;
CrysAlisPro, Agilent Technologies,
Version 1.171.35.21 (release 20-01-2012 CrysAlis171 .NET)
(compiled Jan 23 2012,18:06:46)
Empirical absorption correction using spherical harmonics,
implemented in SCALE3 ABSPACK scaling algorithm.
;
_exptl_crystal_colour colorless
_exptl_crystal_density_diffrn 1.447
_exptl_crystal_density_method 'not measured'
_exptl_crystal_description plate
_exptl_crystal_F_000 1796
_exptl_crystal_size_max 0.35
_exptl_crystal_size_mid 0.19
_exptl_crystal_size_min 0.04
_refine_diff_density_max 1.695
_refine_diff_density_min -1.600
_refine_diff_density_rms 0.158
_refine_ls_extinction_method none
_refine_ls_goodness_of_fit_ref 1.009
_refine_ls_hydrogen_treatment constr
_refine_ls_matrix_type full
_refine_ls_number_parameters 891
_refine_ls_number_reflns 13972
_refine_ls_number_restraints 122
_refine_ls_restrained_S_all 1.017
_refine_ls_R_factor_all 0.1768
_refine_ls_R_factor_gt 0.1510
_refine_ls_shift/su_max 0.001
_refine_ls_shift/su_mean 0.000
_refine_ls_structure_factor_coef Fsqd
_refine_ls_weighting_details 'calc w=1/[\s^2^(Fo^2^)+(0.0800P)^2^+50.0000P] where P=(Fo^2^+2Fc^2^)/3'
_refine_ls_weighting_scheme calc
_refine_ls_wR_factor_gt 0.3304
_refine_ls_wR_factor_ref 0.3466
_reflns_number_gt 10640
_reflns_number_total 13972
_reflns_threshold_expression >2sigma(I)
_cod_data_source_file c3ce26991d.txt
_cod_data_source_block cmpnd03
_cod_database_code 7209690

loop_
_symmetry_equiv_pos_as_xyz
'x, y, z'
'-x, -y, -z'

loop_
_atom_site_label
_atom_site_type_symbol
_atom_site_fract_x
_atom_site_fract_y
_atom_site_fract_z
_atom_site_U_iso_or_equiv
_atom_site_adp_type
_atom_site_occupancy
_atom_site_symmetry_multiplicity
_atom_site_calc_flag
_atom_site_refinement_flags
_atom_site_disorder_assembly
_atom_site_disorder_group
O10 O 0.5800(6) 0.5855(5) 0.9348(4) 0.079(2) Uani 1 1 d D . .
H10 H 0.5247 0.5959 0.9440 0.119 Uiso 1 1 calc R . .
C11 C 0.5688(7) 0.5248(7) 0.8710(5) 0.061(2) Uani 1 1 d D . .
C12 C 0.6259(8) 0.5507(8) 0.8254(5) 0.066(3) Uani 1 1 d . . .
C13 C 0.6158(8) 0.4877(9) 0.7617(6) 0.079(3) Uani 1 1 d . . .
H13 H 0.6582 0.5064 0.7321 0.094 Uiso 1 1 calc R . .
C14 C 0.5482(8) 0.3998(9) 0.7391(5) 0.093(4) Uani 1 1 d D A .
C15 C 0.4921(9) 0.3704(9) 0.7862(7) 0.081(3) Uani 1 1 d . . .
H15 H 0.4474 0.3068 0.7726 0.098 Uiso 1 1 calc R . .
C16 C 0.5004(8) 0.4314(7) 0.8511(6) 0.066(3) Uani 1 1 d . . .
S1 S 0.5328(3) 0.3205(4) 0.6554(2) 0.147(2) Uani 1 1 d D . .
O11 O 0.6249(10) 0.3102(17) 0.6408(9) 0.137(3) Uiso 0.387(11) 1 d PD A 1
O12 O 0.4713(16) 0.2288(10) 0.6561(9) 0.137(3) Uiso 0.387(11) 1 d PD A 1
O13 O 0.4850(17) 0.3660(15) 0.6146(7) 0.137(3) Uiso 0.387(11) 1 d PD A 1
O14 O 0.5911(11) 0.2530(10) 0.6579(7) 0.137(3) Uiso 0.613(11) 1 d PD A 2
O15 O 0.4332(8) 0.2782(12) 0.6354(7) 0.137(3) Uiso 0.613(11) 1 d PD A 2
O16 O 0.5702(12) 0.3853(11) 0.6176(7) 0.137(3) Uiso 0.613(11) 1 d PD A 2
C10 C 0.6976(7) 0.6534(8) 0.8452(6) 0.069(3) Uani 1 1 d . . .
H10A H 0.7117 0.6806 0.8948 0.083 Uiso 1 1 calc R . .
H10B H 0.7602 0.6460 0.8285 0.083 Uiso 1 1 calc R . .
O20 O 0.5640(5) 0.7579(5) 0.9052(3) 0.0634(17) Uani 1 1 d D . .
H20 H 0.5039 0.7584 0.9066 0.095 Uiso 1 1 calc R . .
C21 C 0.5887(7) 0.7742(6) 0.8478(4) 0.055(2) Uani 1 1 d D . .
C22 C 0.5488(7) 0.8391(7) 0.8206(5) 0.060(2) Uani 1 1 d . . .
C23 C 0.5768(7) 0.8540(7) 0.7623(6) 0.066(3) Uani 1 1 d . . .
H23 H 0.5504 0.8983 0.7433 0.079 Uiso 1 1 calc R . .
C24 C 0.6437(7) 0.8048(7) 0.7309(5) 0.070(3) Uani 1 1 d D B .
C25 C 0.6824(7) 0.7418(8) 0.7582(5) 0.065(3) Uani 1 1 d . . .
H25 H 0.7280 0.7085 0.7364 0.078 Uiso 1 1 calc R . .
C26 C 0.6564(7) 0.7260(7) 0.8166(5) 0.057(2) Uani 1 1 d . . .
S2 S 0.6806(3) 0.8268(3) 0.65723(18) 0.0971(10) Uani 1 1 d D . .
O21 O 0.6215(15) 0.8869(17) 0.6382(10) 0.118(3) Uiso 0.301(9) 1 d PD B 2
O22 O 0.7787(9) 0.8753(17) 0.6702(8) 0.118(3) Uiso 0.301(9) 1 d PD B 2
O23 O 0.6617(18) 0.7345(10) 0.6075(7) 0.118(3) Uiso 0.301(9) 1 d PD B 2
O24 O 0.7526(8) 0.7711(9) 0.6398(6) 0.118(3) Uiso 0.699(9) 1 d PD B 1
O25 O 0.6006(8) 0.7944(10) 0.6073(5) 0.118(3) Uiso 0.699(9) 1 d PD B 1
O26 O 0.7244(9) 0.9288(7) 0.6733(6) 0.118(3) Uiso 0.699(9) 1 d PD B 1
C20 C 0.4721(8) 0.8890(7) 0.8543(6) 0.070(3) Uani 1 1 d . . .
H20C H 0.4902 0.9079 0.9037 0.084 Uiso 1 1 calc R . .
H20D H 0.4718 0.9509 0.8418 0.084 Uiso 1 1 calc R . .
O30 O 0.3888(5) 0.7644(5) 0.9289(4) 0.0680(18) Uani 1 1 d . . .
H30 H 0.3825 0.7058 0.9326 0.102 Uiso 0.50 1 calc PR C 1
C31 C 0.3345(7) 0.7604(6) 0.8734(5) 0.059(2) Uani 1 1 d . . .
C32 C 0.2412(8) 0.6978(7) 0.8525(5) 0.062(3) Uani 1 1 d . . .
C33 C 0.1875(8) 0.6924(8) 0.7933(6) 0.072(3) Uani 1 1 d . . .
H33 H 0.1243 0.6484 0.7787 0.086 Uiso 1 1 calc R . .
C34 C 0.2259(9) 0.7519(9) 0.7542(6) 0.075(3) Uani 1 1 d . . .
C35 C 0.3157(8) 0.8139(8) 0.7754(6) 0.070(3) Uani 1 1 d . . .
H35 H 0.3411 0.8540 0.7486 0.083 Uiso 1 1 calc R . .
C36 C 0.3711(7) 0.8209(6) 0.8339(5) 0.059(2) Uani 1 1 d . . .
S3 S 0.1610(3) 0.7478(5) 0.67558(18) 0.1211(16) Uani 1 1 d . . .
O31 O 0.0729(10) 0.6808(14) 0.6650(5) 0.189(7) Uani 1 1 d . . .
O32 O 0.1549(10) 0.8549(12) 0.6774(6) 0.146(5) Uani 1 1 d . . .
O33 O 0.2197(9) 0.7142(10) 0.6254(5) 0.136(4) Uani 1 1 d . . .
C30 C 0.1997(8) 0.6327(8) 0.8960(6) 0.071(3) Uani 1 1 d . . .
H30A H 0.1277 0.6247 0.8916 0.086 Uiso 1 1 calc R . .
H30B H 0.2275 0.6678 0.9437 0.086 Uiso 1 1 calc R . .
O40 O 0.3837(6) 0.5894(5) 0.9387(4) 0.0740(19) Uani 1 1 d . . .
H40 H 0.3791 0.6439 0.9313 0.111 Uiso 0.50 1 calc PR D 2
C41 C 0.3136(8) 0.5160(8) 0.8992(5) 0.062(2) Uani 1 1 d . . .
C42 C 0.3334(9) 0.4176(7) 0.8788(5) 0.067(3) Uani 1 1 d . . .
C43 C 0.2609(8) 0.3405(8) 0.8369(5) 0.067(3) Uani 1 1 d . . .
H43 H 0.2739 0.2759 0.8222 0.080 Uiso 1 1 calc R . .
C44 C 0.1731(8) 0.3527(7) 0.8162(5) 0.065(3) Uani 1 1 d . . .
C45 C 0.1511(8) 0.4479(8) 0.8353(5) 0.067(3) Uani 1 1 d . . .
H45 H 0.0887 0.4565 0.8200 0.080 Uiso 1 1 calc R . .
C46 C 0.2223(9) 0.5281(7) 0.8767(5) 0.070(3) Uani 1 1 d . . .
S4 S 0.0813(2) 0.2510(2) 0.76343(15) 0.0742(7) Uani 1 1 d . . .
O41 O 0.1322(6) 0.1757(6) 0.7318(4) 0.091(2) Uani 1 1 d . . .
O42 O 0.0145(6) 0.2149(6) 0.8046(5) 0.092(2) Uani 1 1 d . . .
O43 O 0.0351(6) 0.2881(6) 0.7157(4) 0.091(2) Uani 1 1 d . . .
C40 C 0.4327(9) 0.4041(8) 0.8978(6) 0.076(3) Uani 1 1 d . . .
H40A H 0.4283 0.3336 0.8964 0.091 Uiso 1 1 calc R . .
H40B H 0.4594 0.4467 0.9444 0.091 Uiso 1 1 calc R . .
P1 P 0.18359(16) 0.06584(15) 0.93042(11) 0.0453(5) Uani 1 1 d . . .
O114 O 0.2820(9) -0.0904(9) 1.1520(8) 0.111(4) Uiso 0.50 1 d PD E 1
C117 C 0.227(3) -0.087(3) 1.2150(17) 0.144(9) Uiso 0.50 1 d PD E 1
H11A H 0.2563 -0.1227 1.2427 0.217 Uiso 0.50 1 calc PR E 1
H11B H 0.1577 -0.1194 1.1999 0.217 Uiso 0.50 1 calc PR E 1
H11C H 0.2344 -0.0175 1.2416 0.217 Uiso 0.50 1 calc PR E 1
O134 O 0.5445(12) 0.1579(9) 0.8186(7) 0.111(4) Uiso 0.50 1 d PD F 2
C137 C 0.559(3) 0.122(3) 0.7429(15) 0.144(9) Uiso 0.50 1 d PD F 2
H13A H 0.6274 0.1478 0.7388 0.217 Uiso 0.50 1 calc PR F 2
H13B H 0.5154 0.1461 0.7156 0.217 Uiso 0.50 1 calc PR F 2
H13C H 0.5436 0.0484 0.7272 0.217 Uiso 0.50 1 calc PR F 2
C111 C 0.2180(5) 0.0265(5) 1.0017(4) 0.0457(18) Uani 1 1 d D E .
C112 C 0.1834(5) 0.0578(5) 1.0620(4) 0.0469(19) Uani 1 1 d D . .
H112 H 0.1449 0.1062 1.0681 0.056 Uiso 1 1 calc R . .
C113 C 0.2053(5) 0.0179(6) 1.1136(4) 0.054(2) Uani 1 1 d D E .
H113 H 0.1817 0.0390 1.1550 0.064 Uiso 1 1 calc R . .
C114 C 0.2610(6) -0.0518(6) 1.1046(5) 0.057(2) Uani 1 1 d D . .
H114 H 0.2759 -0.0789 1.1399 0.068 Uiso 0.50 1 calc PR E 2
C115 C 0.2952(6) -0.0827(6) 1.0445(5) 0.060(2) Uani 1 1 d D E .
H115 H 0.3335 -0.1311 1.0389 0.072 Uiso 1 1 calc R . .
C116 C 0.2753(6) -0.0453(5) 0.9938(4) 0.053(2) Uani 1 1 d D . .
H116 H 0.2997 -0.0673 0.9528 0.064 Uiso 1 1 calc R E .
C121 C 0.1356(6) 0.1753(6) 0.9572(4) 0.0470(19) Uani 1 1 d . . .
C122 C 0.0369(7) 0.1641(7) 0.9628(5) 0.059(2) Uani 1 1 d . . .
H122 H -0.0046 0.0992 0.9527 0.071 Uiso 1 1 calc R . .
C123 C -0.0014(8) 0.2476(8) 0.9832(6) 0.071(3) Uani 1 1 d . . .
H123 H -0.0693 0.2402 0.9863 0.085 Uiso 1 1 calc R . .
C124 C 0.0595(9) 0.3410(8) 0.9989(6) 0.075(3) Uani 1 1 d . . .
H124 H 0.0334 0.3982 1.0139 0.090 Uiso 1 1 calc R . .
C125 C 0.1576(8) 0.3538(7) 0.9934(5) 0.065(3) Uani 1 1 d . . .
H125 H 0.1987 0.4190 1.0041 0.077 Uiso 1 1 calc R . .
C126 C 0.1959(7) 0.2699(6) 0.9719(4) 0.052(2) Uani 1 1 d . . .
H126 H 0.2634 0.2776 0.9675 0.062 Uiso 1 1 calc R . .
C131 C 0.2910(6) 0.0924(5) 0.8920(4) 0.0452(18) Uani 1 1 d D F .
C132 C 0.3792(7) 0.1405(5) 0.9344(5) 0.052(2) Uani 1 1 d D . .
H132 H 0.3805 0.1586 0.9817 0.062 Uiso 1 1 calc R . .
C133 C 0.4630(7) 0.1620(5) 0.9090(5) 0.059(2) Uani 1 1 d D F .
H133 H 0.5230 0.1948 0.9384 0.071 Uiso 1 1 calc R . .
C134 C 0.4616(7) 0.1359(6) 0.8396(6) 0.062(3) Uani 1 1 d D . .
H134 H 0.5207 0.1511 0.8219 0.074 Uiso 0.50 1 calc PR F 1
C135 C 0.3767(7) 0.0892(6) 0.7974(5) 0.060(2) Uani 1 1 d D F .
H135 H 0.3760 0.0719 0.7501 0.072 Uiso 1 1 calc R . .
C136 C 0.2894(7) 0.0663(5) 0.8237(5) 0.052(2) Uani 1 1 d D . .
H136 H 0.2295 0.0330 0.7943 0.063 Uiso 1 1 calc R F .
C141 C 0.0902(6) -0.0312(7) 0.8725(4) 0.052(2) Uani 1 1 d . . .
C142 C 0.0662(7) -0.1269(7) 0.8797(5) 0.060(2) Uani 1 1 d . . .
H142 H 0.0992 -0.1408 0.9165 0.072 Uiso 1 1 calc R . .
C143 C -0.0044(8) -0.2009(8) 0.8342(6) 0.069(3) Uani 1 1 d . . .
H143 H -0.0204 -0.2659 0.8394 0.083 Uiso 1 1 calc R . .
C144 C -0.0515(8) -0.1813(8) 0.7815(6) 0.073(3) Uani 1 1 d . . .
H144 H -0.0991 -0.2336 0.7495 0.088 Uiso 1 1 calc R . .
C145 C -0.0319(7) -0.0876(9) 0.7736(5) 0.068(3) Uani 1 1 d . . .
H145 H -0.0664 -0.0747 0.7370 0.082 Uiso 1 1 calc R . .
C146 C 0.0393(7) -0.0117(8) 0.8199(5) 0.060(2) Uani 1 1 d . . .
H146 H 0.0530 0.0538 0.8154 0.071 Uiso 1 1 calc R . .
C1 C 0.3653(15) 0.5411(15) 0.7330(9) 0.081(5) Uiso 0.619(9) 1 d PD G 1
H1A H 0.3001 0.4994 0.7310 0.122 Uiso 0.619(9) 1 calc PR G 1
H1B H 0.3699 0.6091 0.7619 0.122 Uiso 0.619(9) 1 calc PR G 1
H1C H 0.4155 0.5130 0.7515 0.122 Uiso 0.619(9) 1 calc PR G 1
N1 N 0.3806(13) 0.5439(11) 0.6663(8) 0.090(4) Uiso 0.619(9) 1 d PD G 1
C2 C 0.313(2) 0.4860(19) 0.6079(12) 0.122(8) Uiso 0.619(9) 1 d PD G 1
H2 H 0.2534 0.4409 0.6070 0.147 Uiso 0.619(9) 1 calc PR G 1
N2 N 0.3491(17) 0.5056(17) 0.5524(13) 0.139(7) Uiso 0.619(9) 1 d PD G 1
C3 C 0.438(3) 0.575(2) 0.5723(19) 0.171(12) Uiso 0.619(9) 1 d PD G 1
H3 H 0.4791 0.6021 0.5452 0.205 Uiso 0.619(9) 1 calc PR G 1
C4 C 0.453(2) 0.5950(19) 0.6433(15) 0.131(8) Uiso 0.619(9) 1 d PD G 1
H4 H 0.5088 0.6407 0.6718 0.157 Uiso 0.619(9) 1 calc PR G 1
C201 C 0.304(3) 0.456(2) 0.4833(15) 0.150(10) Uiso 0.619(9) 1 d PD G 1
H20A H 0.2633 0.3886 0.4791 0.180 Uiso 0.619(9) 1 calc PR G 1
H20B H 0.3554 0.4472 0.4541 0.180 Uiso 0.619(9) 1 calc PR G 1
C1' C 0.399(2) 0.575(2) 0.7238(15) 0.081(5) Uiso 0.381(9) 1 d PD G 2
H1'A H 0.4542 0.6063 0.7051 0.122 Uiso 0.381(9) 1 calc PR G 2
H1'B H 0.4199 0.5288 0.7458 0.122 Uiso 0.381(9) 1 calc PR G 2
H1'C H 0.3783 0.6274 0.7568 0.122 Uiso 0.381(9) 1 calc PR G 2
N1' N 0.3185(19) 0.5217(16) 0.6705(13) 0.090(4) Uiso 0.381(9) 1 d PD G 2
C2' C 0.324(4) 0.520(3) 0.6031(16) 0.122(8) Uiso 0.381(9) 1 d PD G 2
H2' H 0.3796 0.5537 0.5886 0.147 Uiso 0.381(9) 1 calc PR G 2
N2' N 0.238(3) 0.465(2) 0.5612(16) 0.139(7) Uiso 0.381(9) 1 d PD G 2
C3' C 0.187(4) 0.436(3) 0.609(2) 0.171(12) Uiso 0.381(9) 1 d PD G 2
H3' H 0.1220 0.3955 0.5958 0.205 Uiso 0.381(9) 1 calc PR G 2
C4' C 0.232(3) 0.469(3) 0.677(2) 0.131(8) Uiso 0.381(9) 1 d PD G 2
H4' H 0.2080 0.4564 0.7154 0.157 Uiso 0.381(9) 1 calc PR G 2
C01' C 0.220(4) 0.428(2) 0.4887(17) 0.150(10) Uiso 0.381(9) 1 d PD G 2
H01A H 0.1521 0.3881 0.4727 0.180 Uiso 0.381(9) 1 calc PR G 2
H01B H 0.2657 0.3855 0.4720 0.180 Uiso 0.381(9) 1 calc PR G 2
C202 C 0.2382(17) 0.5239(18) 0.4622(10) 0.176(9) Uiso 1 1 d D . .
H20E H 0.1871 0.5319 0.4915 0.211 Uiso 0.619(9) 1 calc PR G 1
H20F H 0.2793 0.5910 0.4671 0.211 Uiso 0.619(9) 1 calc PR G 1
H20U H 0.3063 0.5559 0.4666 0.211 Uiso 0.381(9) 1 d PR G 2
H20V H 0.2034 0.5712 0.4849 0.211 Uiso 0.381(9) 1 d PR G 2
C203 C 0.1893(14) 0.4734(14) 0.3880(8) 0.135(6) Uiso 1 1 d D G .
H20G H 0.2367 0.4405 0.3636 0.162 Uiso 1 1 calc R . .
H20H H 0.1321 0.4199 0.3874 0.162 Uiso 1 1 calc R . .
C204 C 0.1542(19) 0.5389(19) 0.3482(10) 0.193(10) Uiso 1 1 d D . .
H20I H 0.2077 0.5995 0.3565 0.232 Uiso 1 1 calc R G .
H20J H 0.0979 0.5611 0.3676 0.232 Uiso 1 1 calc R . .
C205 C 0.1225(16) 0.4948(15) 0.2709(10) 0.147(7) Uiso 1 1 d D G .
H20K H 0.1581 0.4425 0.2533 0.176 Uiso 1 1 calc R . .
H20L H 0.0514 0.4628 0.2613 0.176 Uiso 1 1 calc R . .
C206 C 0.1425(11) 0.5733(11) 0.2347(7) 0.101(4) Uiso 1 1 d . . .
H20M H 0.1030 0.6229 0.2497 0.121 Uiso 1 1 calc R G .
H20N H 0.2126 0.6086 0.2468 0.121 Uiso 1 1 calc R . .
C207 C 0.1187(19) 0.5297(19) 0.1612(13) 0.181(9) Uiso 1 1 d . G .
H20O H 0.1671 0.4893 0.1476 0.217 Uiso 1 1 calc R . .
H20P H 0.0541 0.4819 0.1522 0.217 Uiso 1 1 calc R . .
C208 C 0.114(2) 0.585(2) 0.1177(15) 0.209(11) Uiso 1 1 d . . .
H20Q H 0.0633 0.6236 0.1257 0.250 Uiso 1 1 calc R G .
H20R H 0.1012 0.5422 0.0704 0.250 Uiso 1 1 calc R . .
C209 C 0.216(3) 0.654(3) 0.1344(19) 0.263(16) Uiso 1 1 d . G .
H20S H 0.2107 0.7239 0.1511 0.316 Uiso 1 1 calc R . .
H20T H 0.2547 0.6392 0.1710 0.316 Uiso 1 1 calc R . .
C210 C 0.2650(19) 0.644(2) 0.0818(14) 0.194(10) Uiso 1 1 d . . .
H21A H 0.3275 0.6945 0.0943 0.291 Uiso 1 1 calc R G .
H21B H 0.2254 0.6539 0.0443 0.291 Uiso 1 1 calc R . .
H21C H 0.2779 0.5772 0.0684 0.291 Uiso 1 1 calc R . .
Y1 Y 0.79898(9) 0.10968(9) 0.53278(5) 0.0821(4) Uani 1 1 d . . .
O01W O 0.7699(7) 0.1865(7) 0.6402(4) 0.101(3) Uani 1 1 d . . .
H01Y H 0.7216 0.2140 0.6443 0.151 Uiso 1 1 d . . .
H01Z H 0.7832 0.1707 0.6757 0.151 Uiso 1 1 d . . .
O02W O 0.6688(8) 0.1887(9) 0.5242(5) 0.121(4) Uani 1 1 d . . .
H02Y H 0.6430 0.2185 0.5566 0.181 Uiso 1 1 d . . .
H02Z H 0.6383 0.1903 0.4877 0.181 Uiso 1 1 d . . .
O03W O 0.8607(8) 0.2340(9) 0.4854(6) 0.127(4) Uani 1 1 d . . .
H03Y H 0.9167 0.2720 0.5033 0.190 Uiso 1 1 d . . .
H03Z H 0.8392 0.2521 0.4526 0.190 Uiso 1 1 d . . .
O04W O 0.9555(7) 0.1955(7) 0.5880(4) 0.094(3) Uani 1 1 d . . .
H04Y H 0.9802 0.2248 0.6290 0.141 Uiso 1 1 d . . .
H04Z H 1.0022 0.1905 0.5651 0.141 Uiso 1 1 d . . .
O05W O 0.8458(7) 0.0109(7) 0.5997(4) 0.093(3) Uani 1 1 d . . .
H05Y H 0.8109 -0.0216 0.6212 0.140 Uiso 1 1 d . . .
H05Z H 0.9054 0.0101 0.6100 0.140 Uiso 1 1 d . . .
O06W O 0.6656(9) -0.0217(10) 0.5221(8) 0.165(6) Uani 1 1 d . . .
H06Y H 0.6173 -0.0252 0.4934 0.247 Uiso 1 1 d . . .
H06Z H 0.6767 -0.0797 0.5152 0.247 Uiso 1 1 d . . .
O07W O 0.7300(10) 0.0555(9) 0.4161(6) 0.145(5) Uani 1 1 d . . .
H07Y H 0.7624 0.0872 0.3930 0.217 Uiso 1 1 d . . .
H07Z H 0.7224 -0.0068 0.3971 0.217 Uiso 1 1 d . . .
O08W O 0.8922(7) 0.0092(7) 0.4766(4) 0.093(3) Uani 1 1 d . . .
H08Y H 0.9135 0.0109 0.4401 0.140 Uiso 1 1 d . . .
H08Z H 0.8911 -0.0481 0.4815 0.140 Uiso 1 1 d . . .
O09W O 0.0382(7) -0.0011(6) 0.6410(4) 0.100(3) Uani 1 1 d . . .
H09Y H 0.0655 0.0559 0.6686 0.151 Uiso 1 1 d . . .
H09Z H 0.0681 -0.0436 0.6492 0.151 Uiso 1 1 d . . .
O10W O 0.1068(7) 0.1809(7) 0.5170(5) 0.106(3) Uani 1 1 d . . .
H10Y H 0.1690 0.1922 0.5217 0.160 Uiso 1 1 d . . .
H10Z H 0.0864 0.1932 0.4814 0.160 Uiso 1 1 d . . .
O11W O 0.2843(10) 0.1415(10) 0.6564(7) 0.146(4) Uiso 1 1 d . . .
H11Y H 0.3343 0.1880 0.6594 0.219 Uiso 1 1 d . . .
H11Z H 0.2463 0.1654 0.6824 0.219 Uiso 1 1 d . . .
O12W O 0.9287(11) 0.7725(11) 0.5985(7) 0.162(5) Uiso 1 1 d . . .
H12Y H 0.8822 0.7864 0.6198 0.243 Uiso 1 1 d . . .
H12Z H 0.9643 0.7477 0.6212 0.243 Uiso 1 1 d . . .
O13W O 0.3146(13) 0.2273(14) 0.5146(9) 0.095(5) Uiso 0.50 1 d P . .
H13Y H 0.3619 0.2571 0.5465 0.143 Uiso 0.50 1 d P . .
H13Z H 0.3340 0.2318 0.4780 0.143 Uiso 0.50 1 d P . .
O14W O 0.0222(13) 0.3935(13) 0.5176(9) 0.090(5) Uiso 0.50 1 d P H 1
H14Y H 0.0523 0.4091 0.5575 0.135 Uiso 0.50 1 d P I 1
H14Z H 0.0559 0.3627 0.4912 0.135 Uiso 0.50 1 d P J 1
O15W O 0.1089(15) 0.4467(15) 0.6501(10) 0.108(6) Uiso 0.50 1 d P K 1
H15Y H 0.0814 0.4120 0.6734 0.163 Uiso 0.50 1 d P L 1
H15Z H 0.0923 0.5023 0.6608 0.163 Uiso 0.50 1 d P M 1
O16W O 0.4043(15) 0.8242(17) 0.6012(11) 0.112(6) Uiso 0.50 1 d P N 1
H16Y H 0.4620 0.8295 0.6201 0.168 Uiso 0.50 1 d P O 1
H16Z H 0.3639 0.7881 0.6176 0.168 Uiso 0.50 1 d P P 1
O17W O 0.8171(8) 0.1353(9) 0.7504(6) 0.050(3) Uiso 0.50 1 d P Q 2
H17Y H 0.8153 0.1016 0.7098 0.075 Uiso 0.50 1 d P R 2
H17Z H 0.8765 0.1545 0.7696 0.075 Uiso 0.50 1 d P S 2
O18W O 0.5089(19) -0.056(2) 0.4260(13) 0.145(8) Uiso 0.50 1 d P T 2
H18Y H 0.5664 -0.0333 0.4188 0.218 Uiso 0.50 1 d P U 2
H18Z H 0.4864 -0.1137 0.3984 0.218 Uiso 0.50 1 d P V 2
O19W O 0.513(3) -0.008(3) 0.353(2) 0.105(11) Uiso 0.25 1 d P W 1
O20W O -0.018(3) 0.402(3) 0.4830(19) 0.089(9) Uiso 0.25 1 d P X 2
O21W O 0.287(3) 0.706(3) 0.5356(17) 0.089(9) Uiso 0.25 1 d P Y 2
O22W O 0.389(2) 0.751(2) 0.5823(15) 0.075(8) Uiso 0.25 1 d P Z 3

loop_
_atom_site_aniso_label
_atom_site_aniso_U_11
_atom_site_aniso_U_22
_atom_site_aniso_U_33
_atom_site_aniso_U_23
_atom_site_aniso_U_13
_atom_site_aniso_U_12
O10 0.092(5) 0.067(5) 0.076(5) 0.017(4) 0.014(4) 0.017(4)
C11 0.068(6) 0.050(5) 0.068(6) 0.016(5) -0.003(5) 0.025(5)
C12 0.067(6) 0.068(6) 0.071(7) 0.020(5) 0.002(5) 0.033(5)
C13 0.059(6) 0.079(8) 0.093(8) 0.014(6) 0.012(6) 0.018(6)
C14 0.081(8) 0.106(10) 0.086(9) 0.005(7) 0.018(7) 0.042(8)
C15 0.079(8) 0.060(6) 0.097(9) 0.005(6) 0.007(7) 0.027(6)
C16 0.075(7) 0.055(6) 0.078(7) 0.025(5) 0.006(5) 0.030(5)
S1 0.089(3) 0.156(4) 0.132(4) -0.047(3) 0.035(2) 0.004(3)
C10 0.056(6) 0.074(7) 0.079(7) 0.022(6) 0.003(5) 0.024(5)
O20 0.075(4) 0.060(4) 0.057(4) 0.011(3) 0.011(3) 0.027(3)
C21 0.057(5) 0.044(5) 0.057(5) 0.005(4) 0.004(4) 0.010(4)
C22 0.060(6) 0.044(5) 0.075(6) 0.014(4) 0.012(5) 0.011(4)
C23 0.059(6) 0.056(6) 0.088(7) 0.032(5) 0.008(5) 0.009(5)
C24 0.059(6) 0.078(7) 0.071(7) 0.024(6) 0.018(5) 0.003(5)
C25 0.048(5) 0.067(6) 0.075(7) 0.012(5) 0.016(5) 0.014(5)
C26 0.048(5) 0.057(5) 0.060(6) 0.010(4) 0.002(4) 0.010(4)
S2 0.088(2) 0.116(3) 0.096(2) 0.048(2) 0.0329(18) 0.0113(19)
C20 0.076(7) 0.041(5) 0.099(8) 0.019(5) 0.027(6) 0.022(5)
O30 0.076(5) 0.051(4) 0.082(5) 0.019(3) 0.023(4) 0.024(3)
C31 0.066(6) 0.039(5) 0.076(7) 0.006(4) 0.028(5) 0.028(4)
C32 0.071(6) 0.046(5) 0.072(7) 0.004(4) 0.032(5) 0.029(5)
C33 0.062(6) 0.063(6) 0.080(7) -0.003(5) 0.032(6) 0.017(5)
C34 0.078(7) 0.079(7) 0.068(7) 0.006(6) 0.029(6) 0.034(6)
C35 0.073(7) 0.058(6) 0.082(7) 0.015(5) 0.032(6) 0.026(5)
C36 0.065(6) 0.040(5) 0.075(7) 0.006(4) 0.023(5) 0.029(4)
S3 0.083(2) 0.192(5) 0.065(2) 0.014(2) 0.0203(17) 0.011(3)
O31 0.145(11) 0.285(19) 0.065(6) 0.017(9) -0.018(7) -0.046(12)
O32 0.158(11) 0.213(14) 0.111(8) 0.069(9) 0.032(8) 0.109(11)
O33 0.157(10) 0.163(11) 0.068(6) 0.001(6) 0.030(6) 0.032(8)
C30 0.071(7) 0.060(6) 0.086(7) 0.012(5) 0.038(6) 0.023(5)
O40 0.090(5) 0.052(4) 0.079(5) 0.016(4) 0.013(4) 0.020(4)
C41 0.075(7) 0.061(6) 0.059(6) 0.022(5) 0.027(5) 0.022(5)
C42 0.093(8) 0.054(6) 0.059(6) 0.027(5) 0.024(5) 0.012(5)
C43 0.083(7) 0.061(6) 0.065(6) 0.023(5) 0.025(5) 0.021(5)
C44 0.083(7) 0.049(5) 0.058(6) 0.012(4) 0.025(5) 0.004(5)
C45 0.064(6) 0.069(6) 0.070(6) 0.018(5) 0.024(5) 0.018(5)
C46 0.092(8) 0.048(5) 0.069(6) 0.012(5) 0.040(6) 0.012(5)
S4 0.0789(18) 0.0656(16) 0.0707(17) 0.0085(13) 0.0122(14) 0.0167(13)
O41 0.088(6) 0.076(5) 0.088(6) -0.009(4) 0.017(4) 0.021(4)
O42 0.084(6) 0.080(5) 0.098(6) 0.009(5) 0.022(5) 0.005(4)
O43 0.095(6) 0.084(5) 0.074(5) 0.006(4) -0.012(4) 0.013(5)
C40 0.094(8) 0.051(6) 0.089(8) 0.031(5) 0.003(6) 0.020(5)
P1 0.0501(12) 0.0401(11) 0.0465(11) 0.0070(9) 0.0126(9) 0.0188(9)
C111 0.047(5) 0.041(4) 0.051(5) 0.012(4) 0.014(4) 0.014(4)
C112 0.047(5) 0.039(4) 0.053(5) 0.008(4) 0.012(4) 0.011(3)
C113 0.054(5) 0.056(5) 0.050(5) 0.015(4) 0.015(4) 0.008(4)
C114 0.058(5) 0.053(5) 0.061(6) 0.027(4) 0.004(4) 0.008(4)
C115 0.062(6) 0.050(5) 0.073(6) 0.021(5) 0.014(5) 0.024(4)
C116 0.065(6) 0.043(5) 0.057(5) 0.013(4) 0.022(4) 0.025(4)
C121 0.059(5) 0.043(4) 0.043(4) 0.009(3) 0.013(4) 0.023(4)
C122 0.060(6) 0.057(5) 0.061(6) 0.010(4) 0.013(4) 0.023(4)
C123 0.072(7) 0.073(7) 0.086(7) 0.030(6) 0.029(6) 0.043(6)
C124 0.105(9) 0.067(7) 0.081(7) 0.031(6) 0.040(6) 0.060(7)
C125 0.095(8) 0.038(5) 0.066(6) 0.014(4) 0.027(5) 0.026(5)
C126 0.060(5) 0.049(5) 0.053(5) 0.015(4) 0.017(4) 0.022(4)
C131 0.055(5) 0.034(4) 0.049(5) 0.010(3) 0.013(4) 0.019(4)
C132 0.059(5) 0.045(5) 0.059(5) 0.018(4) 0.013(4) 0.024(4)
C133 0.055(5) 0.048(5) 0.082(7) 0.025(5) 0.009(5) 0.023(4)
C134 0.051(5) 0.054(5) 0.101(8) 0.036(5) 0.033(5) 0.030(4)
C135 0.086(7) 0.055(5) 0.060(6) 0.025(4) 0.037(5) 0.040(5)
C136 0.061(5) 0.044(5) 0.059(5) 0.014(4) 0.016(4) 0.027(4)
C141 0.051(5) 0.055(5) 0.048(5) 0.003(4) 0.016(4) 0.023(4)
C142 0.061(6) 0.046(5) 0.068(6) 0.005(4) 0.016(5) 0.016(4)
C143 0.065(6) 0.050(5) 0.083(7) 0.001(5) 0.013(6) 0.015(5)
C144 0.056(6) 0.067(7) 0.074(7) -0.013(6) 0.020(5) 0.005(5)
C145 0.059(6) 0.089(8) 0.051(5) 0.006(5) 0.010(4) 0.025(5)
C146 0.057(5) 0.062(6) 0.055(5) 0.006(4) 0.015(4) 0.018(5)
Y1 0.0871(8) 0.0815(7) 0.0693(7) 0.0089(5) 0.0248(5) 0.0135(6)
O01W 0.130(8) 0.094(6) 0.087(6) 0.022(5) 0.048(5) 0.039(6)
O02W 0.121(8) 0.170(10) 0.096(7) 0.048(7) 0.046(6) 0.065(7)
O03W 0.102(7) 0.171(11) 0.123(8) 0.090(8) 0.013(6) 0.004(7)
O04W 0.097(6) 0.096(6) 0.071(5) 0.011(4) 0.016(4) 0.003(5)
O05W 0.099(6) 0.093(6) 0.093(6) 0.030(5) 0.044(5) 0.017(5)
O06W 0.112(9) 0.131(10) 0.245(16) 0.082(10) -0.013(9) -0.004(7)
O07W 0.158(11) 0.136(10) 0.104(8) -0.014(7) -0.023(7) 0.041(8)
O08W 0.124(7) 0.101(6) 0.064(5) 0.022(4) 0.039(5) 0.039(5)
O09W 0.122(7) 0.083(6) 0.080(5) 0.004(4) 0.039(5) 0.004(5)
O10W 0.108(7) 0.097(7) 0.111(7) 0.024(5) 0.032(6) 0.021(5)

loop_
_atom_type_symbol
_atom_type_description
_atom_type_scat_dispersion_real
_atom_type_scat_dispersion_imag
_atom_type_scat_source
C C 0.0181 0.0091 'International Tables Vol C Tables 4.2.6.8 and 6.1.1.4'
H H 0.0000 0.0000 'International Tables Vol C Tables 4.2.6.8 and 6.1.1.4'
N N 0.0311 0.0180 'International Tables Vol C Tables 4.2.6.8 and 6.1.1.4'
O O 0.0492 0.0322 'International Tables Vol C Tables 4.2.6.8 and 6.1.1.4'
P P 0.2955 0.4335 'International Tables Vol C Tables 4.2.6.8 and 6.1.1.4'
S S 0.3331 0.5567 'International Tables Vol C Tables 4.2.6.8 and 6.1.1.4'
Y Y -0.2670 2.0244 'International Tables Vol C Tables 4.2.6.8 and 6.1.1.4'

loop_
_geom_angle_atom_site_label_1
_geom_angle_atom_site_label_2
_geom_angle_atom_site_label_3
_geom_angle
C11 O10 H10 109.5
O10 C11 C12 121.2(9)
O10 C11 C16 119.9(10)
C12 C11 C16 118.9(9)
C13 C12 C11 120.7(11)
C13 C12 C10 119.5(11)
C11 C12 C10 119.6(9)
C14 C13 C12 122.7(12)
C14 C13 H13 118.7
C12 C13 H13 118.7
C13 C14 C15 117.0(10)
C13 C14 S1 122.4(9)
C15 C14 S1 120.5(9)
C16 C15 C14 122.0(11)
C16 C15 H15 119.0
C14 C15 H15 119.0
C15 C16 C11 118.4(11)
C15 C16 C40 121.2(11)
C11 C16 C40 120.1(10)
O11 S1 O15 143.4(10)
O11 S1 O14 43.4(10)
O15 S1 O14 115.2(6)
O11 S1 O13 114.1(7)
O15 S1 O13 65.6(10)
O14 S1 O13 146.2(10)
O11 S1 O12 112.4(7)
O15 S1 O12 46.9(9)
O14 S1 O12 71.5(10)
O13 S1 O12 111.1(7)
O11 S1 O16 68.9(10)
O15 S1 O16 112.2(6)
O14 S1 O16 111.2(6)
O13 S1 O16 48.6(10)
O12 S1 O16 148.4(10)
O11 S1 C14 107.5(6)
O15 S1 C14 107.2(6)
O14 S1 C14 105.3(6)
O13 S1 C14 106.3(6)
O12 S1 C14 104.6(6)
O16 S1 C14 104.7(6)
C26 C10 C12 111.5(8)
C26 C10 H10A 109.3
C12 C10 H10A 109.3
C26 C10 H10B 109.3
C12 C10 H10B 109.3
H10A C10 H10B 108.0
C21 O20 H20 109.5
O20 C21 C26 118.5(8)
O20 C21 C22 121.0(8)
C26 C21 C22 120.5(9)
C23 C22 C21 118.9(9)
C23 C22 C20 121.3(9)
C21 C22 C20 119.8(9)
C22 C23 C24 120.4(10)
C22 C23 H23 119.8
C24 C23 H23 119.8
C25 C24 C23 120.1(10)
C25 C24 S2 120.1(8)
C23 C24 S2 119.8(8)
C24 C25 C26 120.8(9)
C24 C25 H25 119.6
C26 C25 H25 119.6
C25 C26 C21 119.3(9)
C25 C26 C10 120.2(9)
C21 C26 C10 120.4(9)
O25 S2 O22 141.5(9)
O25 S2 O26 114.1(6)
O22 S2 O26 50.2(10)
O25 S2 O23 57.3(10)
O22 S2 O23 112.3(7)
O26 S2 O23 144.8(9)
O25 S2 O21 53.9(10)
O22 S2 O21 110.9(7)
O26 S2 O21 63.9(10)
O23 S2 O21 109.5(7)
O25 S2 O24 110.7(6)
O22 S2 O24 60.3(10)
O26 S2 O24 109.1(6)
O23 S2 O24 55.9(10)
O21 S2 O24 146.5(9)
O25 S2 C24 109.0(5)
O22 S2 C24 109.4(6)
O26 S2 C24 107.2(5)
O23 S2 C24 107.8(6)
O21 S2 C24 106.8(6)
O24 S2 C24 106.5(5)
C36 C20 C22 111.7(8)
C36 C20 H20C 109.3
C22 C20 H20C 109.3
C36 C20 H20D 109.3
C22 C20 H20D 109.3
H20C C20 H20D 107.9
C31 O30 H30 109.5
O30 C31 C32 121.4(10)
O30 C31 C36 119.7(9)
C32 C31 C36 119.0(10)
C33 C32 C31 120.3(10)
C33 C32 C30 120.3(10)
C31 C32 C30 119.4(10)
C32 C33 C34 119.9(11)
C32 C33 H33 120.1
C34 C33 H33 120.1
C35 C34 C33 119.5(12)
C35 C34 S3 118.0(10)
C33 C34 S3 122.6(10)
C34 C35 C36 122.3(11)
C34 C35 H35 118.9
C36 C35 H35 118.9
C35 C36 C31 119.1(10)
C35 C36 C20 120.2(10)
C31 C36 C20 120.6(10)
O31 S3 O33 110.9(9)
O31 S3 O32 115.4(10)
O33 S3 O32 107.7(8)
O31 S3 C34 107.3(8)
O33 S3 C34 106.5(7)
O32 S3 C34 108.7(6)
C32 C30 C46 113.4(8)
C32 C30 H30A 108.9
C46 C30 H30A 108.9
C32 C30 H30B 108.9
C46 C30 H30B 108.9
H30A C30 H30B 107.7
C41 O40 H40 109.5
O40 C41 C46 123.6(9)
O40 C41 C42 117.6(10)
C46 C41 C42 118.9(10)
C43 C42 C41 118.1(11)
C43 C42 C40 121.8(10)
C41 C42 C40 119.9(10)
C44 C43 C42 122.5(10)
C44 C43 H43 118.7
C42 C43 H43 118.7
C43 C44 C45 120.9(10)
C43 C44 S4 121.1(8)
C45 C44 S4 118.0(9)
C46 C45 C44 118.6(10)
C46 C45 H45 120.7
C44 C45 H45 120.7
C45 C46 C41 121.0(10)
C45 C46 C30 118.8(11)
C41 C46 C30 120.2(10)
O43 S4 O42 112.8(6)
O43 S4 O41 111.7(5)
O42 S4 O41 111.4(5)
O43 S4 C44 106.3(5)
O42 S4 C44 108.3(5)
O41 S4 C44 106.0(5)
C42 C40 C16 110.8(9)
C42 C40 H40A 109.5
C16 C40 H40A 109.5
C42 C40 H40B 109.5
C16 C40 H40B 109.5
H40A C40 H40B 108.1
C141 P1 C111 109.5(4)
C141 P1 C121 108.5(4)
C111 P1 C121 109.7(4)
C141 P1 C131 110.6(4)
C111 P1 C131 108.0(3)
C121 P1 C131 110.6(4)
C114 O114 C117 125.4(18)
O114 C117 H11A 109.5
O114 C117 H11B 109.5
H11A C117 H11B 109.5
O114 C117 H11C 109.5
H11A C117 H11C 109.5
H11B C117 H11C 109.5
C134 O134 C137 123.7(19)
O134 C137 H13A 109.5
O134 C137 H13B 109.5
H13A C137 H13B 109.5
O134 C137 H13C 109.5
H13A C137 H13C 109.5
H13B C137 H13C 109.5
C112 C111 C116 119.3(8)
C112 C111 P1 122.1(6)
C116 C111 P1 118.4(6)
C111 C112 C113 119.6(8)
C111 C112 H112 120.2
C113 C112 H112 120.2
C114 C113 C112 120.1(8)
C114 C113 H113 120.0
C112 C113 H113 120.0
O114 C114 C113 121.1(10)
O114 C114 C115 118.8(9)
C113 C114 C115 120.1(8)
O114 C114 H114 1.2
C113 C114 H114 120.0
C115 C114 H114 120.0
C116 C115 C114 121.2(8)
C116 C115 H115 119.4
C114 C115 H115 119.4
C115 C116 C111 119.8(8)
C115 C116 H116 120.1
C111 C116 H116 120.1
C126 C121 C122 119.9(8)
C126 C121 P1 120.8(7)
C122 C121 P1 119.3(7)
C123 C122 C121 120.1(10)
C123 C122 H122 120.0
C121 C122 H122 120.0
C124 C123 C122 119.4(10)
C124 C123 H123 120.3
C122 C123 H123 120.3
C123 C124 C125 121.4(9)
C123 C124 H124 119.3
C125 C124 H124 119.3
C124 C125 C126 119.2(9)
C124 C125 H125 120.4
C126 C125 H125 120.4
C121 C126 C125 120.0(9)
C121 C126 H126 120.0
C125 C126 H126 120.0
C136 C131 C132 119.5(8)
C136 C131 P1 123.1(7)
C132 C131 P1 117.4(6)
C133 C132 C131 120.6(9)
C133 C132 H132 119.7
C131 C132 H132 119.7
C132 C133 C134 120.0(9)
C132 C133 H133 120.0
C134 C133 H133 120.0
O134 C134 C135 122.7(11)
O134 C134 C133 116.9(10)
C135 C134 C133 120.4(9)
O134 C134 H134 2.9
C135 C134 H134 119.8
C133 C134 H134 119.8
C134 C135 C136 119.6(9)
C134 C135 H135 120.2
C136 C135 H135 120.2
C131 C136 C135 119.8(9)
C131 C136 H136 120.1
C135 C136 H136 120.1
C146 C141 C142 118.9(9)
C146 C141 P1 119.9(7)
C142 C141 P1 121.2(7)
C143 C142 C141 120.4(10)
C143 C142 H142 119.8
C141 C142 H142 119.8
C144 C143 C142 119.9(11)
C144 C143 H143 120.0
C142 C143 H143 120.0
C143 C144 C145 121.5(10)
C143 C144 H144 119.3
C145 C144 H144 119.3
C144 C145 C146 119.0(10)
C144 C145 H145 120.5
C146 C145 H145 120.5
C141 C146 C145 120.3(10)
C141 C146 H146 119.9
C145 C146 H146 119.9
N1 C1 H1A 109.5
N1 C1 H1B 109.5
H1A C1 H1B 109.5
N1 C1 H1C 109.5
H1A C1 H1C 109.5
H1B C1 H1C 109.5
C4 N1 C2 104(2)
C4 N1 C1 133(2)
C2 N1 C1 123(2)
N2 C2 N1 109(3)
N2 C2 H2 125.5
N1 C2 H2 125.5
C3 N2 C2 110(3)
C3 N2 C201 125(3)
C2 N2 C201 125(3)
N2 C3 C4 103(3)
N2 C3 H3 128.4
C4 C3 H3 128.4
N1 C4 C3 114(3)
N1 C4 H4 123.1
C3 C4 H4 123.1
N2 C201 C202 107(2)
N2 C201 H20A 110.3
C202 C201 H20A 110.3
N2 C201 H20B 110.3
C202 C201 H20B 110.3
H20A C201 H20B 108.6
N2 C201 H20U 93.2
C202 C201 H20U 35.4
H20A C201 H20U 144.7
H20B C201 H20U 85.9
N1' C1' H1'A 109.5
N1' C1' H1'B 109.5
H1'A C1' H1'B 109.5
N1' C1' H1'C 109.5
H1'A C1' H1'C 109.5
H1'B C1' H1'C 109.5
C4' N1' C2' 112(3)
C4' N1' C1' 126(3)
C2' N1' C1' 122(3)
N2' C2' N1' 111(4)
N2' C2' H2' 124.4
N1' C2' H2' 124.4
C3' N2' C2' 99(4)
C3' N2' C01' 131(4)
C2' N2' C01' 129(4)
N2' C3' C4' 119(5)
N2' C3' H3' 120.4
C4' C3' H3' 120.4
N1' C4' C3' 99(4)
N1' C4' H4' 130.4
C3' C4' H4' 130.4
N2' C01' C202 107(2)
N2' C01' H01A 110.3
C202 C01' H01A 110.3
N2' C01' H01B 110.3
C202 C01' H01B 110.3
H01A C01' H01B 108.6
C203 C202 C201 109(2)
C203 C202 C01' 99(2)
C201 C202 C01' 44(2)
C203 C202 H20E 110.0
C201 C202 H20E 110.0
C01' C202 H20E 73.9
C203 C202 H20F 110.0
C201 C202 H20F 110.0
C01' C202 H20F 147.2
H20E C202 H20F 108.3
C203 C202 H20U 113.0
C201 C202 H20U 70.5
C01' C202 H20U 113.4
H20E C202 H20U 134.1
H20F C202 H20U 41.1
C203 C202 H20V 110.8
C201 C202 H20V 136.0
C01' C202 H20V 110.2
H20E C202 H20V 37.1
H20F C202 H20V 73.7
H20U C202 H20V 109.9
C204 C203 C202 118.3(19)
C204 C203 H20G 107.7
C202 C203 H20G 107.7
C204 C203 H20H 107.7
C202 C203 H20H 107.7
H20G C203 H20H 107.1
C203 C204 C205 119(2)
C203 C204 H20I 107.5
C205 C204 H20I 107.5
C203 C204 H20J 107.5
C205 C204 H20J 107.5
H20I C204 H20J 107.0
C206 C205 C204 112.6(18)
C206 C205 H20K 109.1
C204 C205 H20K 109.1
C206 C205 H20L 109.1
C204 C205 H20L 109.1
H20K C205 H20L 107.8
C207 C206 C205 112.2(16)
C207 C206 H20M 109.2
C205 C206 H20M 109.2
C207 C206 H20N 109.2
C205 C206 H20N 109.2
H20M C206 H20N 107.9
C208 C207 C206 124(2)
C208 C207 H20O 106.4
C206 C207 H20O 106.4
C208 C207 H20P 106.4
C206 C207 H20P 106.4
H20O C207 H20P 106.5
C207 C208 C209 102(3)
C207 C208 H20Q 111.3
C209 C208 H20Q 111.3
C207 C208 H20R 111.3
C209 C208 H20R 111.3
H20Q C208 H20R 109.2
C210 C209 C208 113(3)
C210 C209 H20S 109.0
C208 C209 H20S 109.0
C210 C209 H20T 109.0
C208 C209 H20T 109.0
H20S C209 H20T 107.8
C209 C210 H21A 109.5
C209 C210 H21B 109.5
H21A C210 H21B 109.5
C209 C210 H21C 109.5
H21A C210 H21C 109.5
H21B C210 H21C 109.5
O08W Y1 O04W 78.9(3)
O08W Y1 O06W 94.4(5)
O04W Y1 O06W 146.7(4)
O08W Y1 O03W 90.8(4)
O04W Y1 O03W 70.2(3)
O06W Y1 O03W 143.0(4)
O08W Y1 O01W 142.3(3)
O04W Y1 O01W 77.6(3)
O06W Y1 O01W 89.5(5)
O03W Y1 O01W 108.1(4)
O08W Y1 O02W 146.6(3)
O04W Y1 O02W 123.0(4)
O06W Y1 O02W 79.5(5)
O03W Y1 O02W 76.3(4)
O01W Y1 O02W 70.8(3)
O08W Y1 O05W 70.7(3)
O04W Y1 O05W 75.0(3)
O06W Y1 O05W 72.0(4)
O03W Y1 O05W 143.2(3)
O01W Y1 O05W 75.0(3)
O02W Y1 O05W 135.2(3)
O08W Y1 O07W 73.0(4)
O04W Y1 O07W 131.5(4)
O06W Y1 O07W 75.0(5)
O03W Y1 O07W 71.6(4)
O01W Y1 O07W 143.4(4)
O02W Y1 O07W 73.8(4)
O05W Y1 O07W 128.0(4)
Y1 O01W H01Y 118.8
Y1 O01W H01Z 127.1
H01Y O01W H01Z 108.4
Y1 O02W H02Y 126.1
Y1 O02W H02Z 125.5
H02Y O02W H02Z 108.4
Y1 O03W H03Y 117.6
Y1 O03W H03Z 134.0
H03Y O03W H03Z 108.4
Y1 O04W H04Y 134.2
Y1 O04W H04Z 116.6
H04Y O04W H04Z 108.3
Y1 O05W H05Y 129.0
Y1 O05W H05Z 122.2
H05Y O05W H05Z 108.4
Y1 O06W H06Y 114.0
Y1 O06W H06Z 117.1
H06Y O06W H06Z 108.4
Y1 O07W H07Y 113.2
Y1 O07W H07Z 114.2
H07Y O07W H07Z 108.4
Y1 O08W H08Y 126.7
Y1 O08W H08Z 121.2
H08Y O08W H08Z 108.4
H09Y O09W H09Z 108.4
H10Y O10W H10Z 108.4
H11Y O11W H11Z 108.4
H12Y O12W H12Z 108.4
H13Y O13W H13Z 108.4
H14Y O14W H14Z 108.0
H15Y O15W H15Z 107.4
H16Y O16W H16Z 108.4
H17Y O17W H17Z 108.7
H18Y O18W H18Z 108.3
H16Y O22W H16Z 71.1

loop_
_geom_bond_atom_site_label_1
_geom_bond_atom_site_label_2
_geom_bond_distance
O10 C11 1.354(9)
O10 H10 0.8500
C11 C12 1.381(15)
C11 C16 1.413(14)
C12 C13 1.367(15)
C12 C10 1.533(15)
C13 C14 1.351(15)
C13 H13 0.9500
C14 C15 1.416(17)
C14 S1 1.775(8)
C15 C16 1.380(16)
C15 H15 0.9500
C16 C40 1.497(16)
S1 O11 1.385(11)
S1 O15 1.387(10)
S1 O14 1.395(10)
S1 O13 1.407(11)
S1 O12 1.424(11)
S1 O16 1.430(10)
C10 C26 1.514(14)
C10 H10A 0.9900
C10 H10B 0.9900
O20 C21 1.347(9)
O20 H20 0.8500
C21 C26 1.392(13)
C21 C22 1.393(13)
C22 C23 1.373(14)
C22 C20 1.529(13)
C23 C24 1.390(14)
C23 H23 0.9500
C24 C25 1.363(14)
C24 S2 1.759(11)
C25 C26 1.371(14)
C25 H25 0.9500
S2 O25 1.374(9)
S2 O22 1.382(10)
S2 O26 1.398(9)
S2 O23 1.399(10)
S2 O21 1.415(10)
S2 O24 1.424(9)
C20 C36 1.503(14)
C20 H20C 0.9900
C20 H20D 0.9900
O30 C31 1.315(12)
O30 H30 0.8500
C31 C32 1.389(14)
C31 C36 1.410(14)
C32 C33 1.368(15)
C32 C30 1.542(15)
C33 C34 1.400(16)
C33 H33 0.9500
C34 C35 1.347(16)
C34 S3 1.789(13)
C35 C36 1.358(15)
C35 H35 0.9500
S3 O31 1.365(14)
S3 O33 1.432(11)
S3 O32 1.543(14)
C30 C46 1.544(14)
C30 H30A 0.9900
C30 H30B 0.9900
O40 C41 1.313(12)
O40 H40 0.8500
C41 C46 1.388(16)
C41 C42 1.446(14)
C42 C43 1.374(15)
C42 C40 1.482(16)
C43 C44 1.333(15)
C43 H43 0.9500
C44 C45 1.416(14)
C44 S4 1.766(10)
C45 C46 1.383(15)
C45 H45 0.9500
S4 O43 1.418(9)
S4 O42 1.446(9)
S4 O41 1.455(8)
C40 H40A 0.9900
C40 H40B 0.9900
P1 C141 1.786(9)
P1 C111 1.794(9)
P1 C121 1.798(8)
P1 C131 1.798(9)
O114 C114 1.298(16)
O114 C117 1.58(3)
C117 H11A 0.9800
C117 H11B 0.9800
C117 H11C 0.9800
O134 C134 1.293(16)
O134 C137 1.57(3)
C137 H13A 0.9800
C137 H13B 0.9800
C137 H13C 0.9800
C111 C112 1.385(11)
C111 C116 1.413(11)
C112 C113 1.391(12)
C112 H112 0.9500
C113 C114 1.372(13)
C113 H113 0.9500
C114 C115 1.378(13)
C114 H114 0.9500
C115 C116 1.345(12)
C115 H115 0.9500
C116 H116 0.9500
C121 C126 1.383(12)
C121 C122 1.386(13)
C122 C123 1.385(13)
C122 H122 0.9500
C123 C124 1.371(16)
C123 H123 0.9500
C124 C125 1.375(15)
C124 H124 0.9500
C125 C126 1.393(12)
C125 H125 0.9500
C126 H126 0.9500
C131 C136 1.372(12)
C131 C132 1.388(12)
C132 C133 1.352(12)
C132 H132 0.9500
C133 C134 1.394(14)
C133 H133 0.9500
C134 C135 1.350(14)
C134 H134 0.9500
C135 C136 1.407(12)
C135 H135 0.9500
C136 H136 0.9500
C141 C146 1.381(13)
C141 C142 1.397(13)
C142 C143 1.369(14)
C142 H142 0.9500
C143 C144 1.359(16)
C143 H143 0.9500
C144 C145 1.373(16)
C144 H144 0.9500
C145 C146 1.393(14)
C145 H145 0.9500
C146 H146 0.9500
C1 N1 1.443(18)
C1 H1A 0.9800
C1 H1B 0.9800
C1 H1C 0.9800
N1 C4 1.33(3)
N1 C2 1.41(3)
C2 N2 1.38(3)
C2 H2 0.9500
N2 C3 1.38(4)
N2 C201 1.45(3)
C3 C4 1.42(4)
C3 H3 0.9500
C4 H4 0.9500
C201 C202 1.60(3)
C201 H20A 0.9900
C201 H20B 0.9900
C1' N1' 1.443(19)
C1' H1'A 0.9800
C1' H1'B 0.9800
C1' H1'C 0.9800
N1' C4' 1.34(3)
N1' C2' 1.42(3)
C2' N2' 1.38(3)
C2' H2' 0.9500
N2' C3' 1.38(4)
N2' C01' 1.44(3)
C3' C4' 1.42(4)
C3' H3' 0.9500
C4' H4' 0.9500
C01' C202 1.60(3)
C01' H01A 0.9900
C01' H01B 0.9900
C202 C203 1.549(15)
C202 H20E 0.9900
C202 H20F 0.9900
C202 H20U 0.9600
C202 H20V 0.9599
C203 C204 1.536(15)
C203 H20G 0.9900
C203 H20H 0.9900
C204 C205 1.553(15)
C204 H20I 0.9900
C204 H20J 0.9900
C205 C206 1.51(2)
C205 H20K 0.9900
C205 H20L 0.9900
C206 C207 1.47(3)
C206 H20M 0.9900
C206 H20N 0.9900
C207 C208 1.37(3)
C207 H20O 0.9900
C207 H20P 0.9900
C208 C209 1.52(4)
C208 H20Q 0.9900
C208 H20R 0.9900
C209 C210 1.34(4)
C209 H20S 0.9900
C209 H20T 0.9900
C210 H21A 0.9800
C210 H21B 0.9800
C210 H21C 0.9800
Y1 O08W 2.296(8)
Y1 O04W 2.320(9)
Y1 O06W 2.322(12)
Y1 O03W 2.324(10)
Y1 O01W 2.328(8)
Y1 O02W 2.354(10)
Y1 O05W 2.384(9)
Y1 O07W 2.398(11)
O01W H01Y 0.8499
O01W H01Z 0.8500
O02W H02Y 0.8501
O02W H02Z 0.8500
O03W H03Y 0.8500
O03W H03Z 0.8500
O04W H04Y 0.8500
O04W H04Z 0.8500
O05W H05Y 0.8500
O05W H05Z 0.8500
O06W H06Y 0.8500
O06W H06Z 0.8500
O07W H07Y 0.8500
O07W H07Z 0.8500
O08W H08Y 0.8500
O08W H08Z 0.8500
O09W H09Y 0.8500
O09W H09Z 0.8500
O10W H10Y 0.8500
O10W H10Z 0.8499
O11W H11Y 0.8499
O11W H11Z 0.8500
O12W H12Y 0.8500
O12W H12Z 0.8499
O13W H13Y 0.8499
O13W H13Z 0.8500
O14W H14Y 0.8501
O14W H14Z 0.8501
O15W H15Y 0.8500
O15W H15Z 0.8501
O16W H16Y 0.8500
O16W H16Z 0.8500
O17W H17Y 0.8499
O17W H17Z 0.8499
O18W H18Y 0.8501
O18W H18Z 0.8500

loop_
_geom_hbond_atom_site_label_D
_geom_hbond_atom_site_label_H
_geom_hbond_atom_site_label_A
_geom_hbond_distance_DH
_geom_hbond_distance_HA
_geom_hbond_distance_DA
_geom_hbond_angle_DHA
_geom_hbond_site_symmetry_A
O10 H10 O40 0.85 1.96 2.782(11) 162.7 .
O20 H20 O30 0.85 1.74 2.572(10) 167.0 .
O30 H30 O40 0.85 1.71 2.555(9) 173.4 .
O40 H40 O30 0.85 1.72 2.555(9) 168.7 .
O01W H01Y O14 0.85 2.04 2.881(16) 167.9 .
O01W H01Y O11 0.85 2.13 2.95(2) 163.4 .
O01W H01Z O17W 0.85 1.82 2.674(15) 177.1 .
O02W H02Y O11 0.85 1.96 2.782(17) 162.6 .
O02W H02Y O14 0.85 2.26 3.068(17) 158.4 .
O02W H02Z O16W 0.85 1.85 2.68(2) 164.8 2_666
O02W H02Z O22W 0.85 1.93 2.72(3) 154.7 2_666
O03W H03Y O14W 0.85 1.98 2.76(2) 153.1 1_655
O03W H03Y O20W 0.85 2.08 2.67(4) 126.7 1_655
O03W H03Z O33 0.85 1.98 2.831(16) 175.7 2_666
O03W H03Z O21W 0.85 1.99 2.44(4) 112.3 2_666
O04W H04Y O43 0.85 1.81 2.662(11) 178.8 1_655
O04W H04Z O10W 0.85 1.86 2.712(13) 178.5 1_655
O05W H05Y O26 0.85 1.87 2.708(13) 169.0 1_545
O05W H05Y O22 0.85 2.02 2.813(19) 155.2 1_545
O05W H05Z O09W 0.85 1.97 2.820(14) 173.2 1_655
O06W H06Y O18W 0.85 1.87 2.72(3) 170.6 .
O06W H06Z O13W 0.85 2.06 2.91(2) 170.7 2_656
O07W H07Y O32 0.85 2.19 3.03(2) 170.7 2_666
O07W H07Z O11W 0.85 1.93 2.768(18) 171.1 2_656
O08W H08Y O09W 0.85 1.87 2.713(11) 174.1 2_656
O08W H08Z O10W 0.85 1.92 2.762(13) 173.8 2_656
O09W H09Y O41 0.85 1.86 2.710(11) 175.4 .
O09W H09Z O32 0.85 2.23 3.082(16) 175.3 1_545
O10W H10Y O13W 0.85 2.04 2.87(2) 167.9 .
O10W H10Z O12W 0.85 1.87 2.709(18) 167.2 2_666
O11W H11Y O15 0.85 1.90 2.721(19) 161.3 .
O11W H11Y O12 0.85 1.91 2.68(2) 149.3 .
O11W H11Z O41 0.85 1.99 2.812(15) 161.4 .
O12W H12Y O24 0.85 1.89 2.694(18) 157.1 .
O12W H12Y O22 0.85 2.27 3.08(3) 159.9 .
O12W H12Z O31 0.85 2.22 3.06(2) 169.5 1_655
O13W H13Y O15 0.85 1.95 2.73(2) 152.7 .
O13W H13Y O13 0.85 2.17 3.00(3) 163.9 .
O13W H13Z O23 0.85 1.98 2.79(2) 159.1 2_666
O13W H13Z O25 0.85 2.06 2.88(2) 161.8 2_666
O13W H13Z O24 0.85 2.64 3.29(2) 134.9 2_666
O14W H14Y O15W 0.85 1.91 2.76(3) 174.6 .
O14W H14Z O12W 0.85 2.36 3.13(2) 151.8 2_666
O15W H15Y O43 0.85 2.20 3.02(2) 161.7 .
O15W H15Z O31 0.85 2.60 3.42(3) 162.5 .
O16W H16Y O25 0.85 2.13 2.87(2) 146.0 .
O16W H16Z O33 0.85 2.13 2.92(2) 153.1 .
O17W H17Y O05W 0.85 2.44 3.275(14) 168.4 .
O17W H17Z O42 0.85 1.94 2.785(14) 170.2 1_655
O18W H18Y O07W 0.85 2.41 3.25(3) 169.6 .
O18W H18Z O14 0.85 2.04 2.88(3) 168.6 2_656

loop_
_geom_torsion_atom_site_label_1
_geom_torsion_atom_site_label_2
_geom_torsion_atom_site_label_3
_geom_torsion_atom_site_label_4
_geom_torsion
O10 C11 C12 C13 178.2(9)
C16 C11 C12 C13 0.7(14)
O10 C11 C12 C10 -4.9(14)
C16 C11 C12 C10 177.6(8)
C11 C12 C13 C14 2.7(17)
C10 C12 C13 C14 -174.2(10)
C12 C13 C14 C15 -5.2(18)
C12 C13 C14 S1 177.7(9)
C13 C14 C15 C16 4.6(17)
S1 C14 C15 C16 -178.3(8)
C14 C15 C16 C11 -1.5(16)
C14 C15 C16 C40 173.1(10)
O10 C11 C16 C15 -178.7(9)
C12 C11 C16 C15 -1.2(14)
O10 C11 C16 C40 6.7(14)
C12 C11 C16 C40 -175.8(9)
C13 C14 S1 O11 48.3(15)
C15 C14 S1 O11 -128.7(14)
C13 C14 S1 O15 -143.2(12)
C15 C14 S1 O15 39.8(12)
C13 C14 S1 O14 93.6(12)
C15 C14 S1 O14 -83.4(12)
C13 C14 S1 O13 -74.3(15)
C15 C14 S1 O13 108.7(14)
C13 C14 S1 O12 168.0(14)
C15 C14 S1 O12 -9.0(14)
C13 C14 S1 O16 -23.8(13)
C15 C14 S1 O16 159.2(11)
C13 C12 C10 C26 76.3(12)
C11 C12 C10 C26 -100.7(11)
O20 C21 C22 C23 179.4(9)
C26 C21 C22 C23 0.5(14)
O20 C21 C22 C20 -2.9(14)
C26 C21 C22 C20 178.1(9)
C21 C22 C23 C24 0.3(15)
C20 C22 C23 C24 -177.3(9)
C22 C23 C24 C25 -0.5(15)
C22 C23 C24 S2 -178.7(8)
C23 C24 C25 C26 0.0(15)
S2 C24 C25 C26 178.2(7)
C24 C25 C26 C21 0.7(15)
C24 C25 C26 C10 178.1(9)
O20 C21 C26 C25 -180.0(8)
C22 C21 C26 C25 -1.0(14)
O20 C21 C26 C10 2.7(13)
C22 C21 C26 C10 -178.3(9)
C12 C10 C26 C25 -97.3(11)
C12 C10 C26 C21 80.0(12)
C25 C24 S2 O25 117.8(10)
C23 C24 S2 O25 -64.0(10)
C25 C24 S2 O22 -65.2(14)
C23 C24 S2 O22 113.0(14)
C25 C24 S2 O26 -118.2(10)
C23 C24 S2 O26 60.0(10)
C25 C24 S2 O23 57.1(14)
C23 C24 S2 O23 -124.7(14)
C25 C24 S2 O21 174.6(13)
C23 C24 S2 O21 -7.1(14)
C25 C24 S2 O24 -1.6(10)
C23 C24 S2 O24 176.6(9)
C23 C22 C20 C36 95.4(12)
C21 C22 C20 C36 -82.2(12)
O30 C31 C32 C33 -177.7(8)
C36 C31 C32 C33 2.4(12)
O30 C31 C32 C30 1.0(12)
C36 C31 C32 C30 -178.9(7)
C31 C32 C33 C34 -1.4(13)
C30 C32 C33 C34 180.0(8)
C32 C33 C34 C35 0.1(15)
C32 C33 C34 S3 179.0(7)
C33 C34 C35 C36 0.1(15)
S3 C34 C35 C36 -178.9(7)
C34 C35 C36 C31 1.0(14)
C34 C35 C36 C20 178.2(9)
O30 C31 C36 C35 177.9(8)
C32 C31 C36 C35 -2.2(12)
O30 C31 C36 C20 0.7(12)
C32 C31 C36 C20 -179.4(8)
C22 C20 C36 C35 -83.1(11)
C22 C20 C36 C31 94.0(11)
C35 C34 S3 O31 -179.8(11)
C33 C34 S3 O31 1.3(13)
C35 C34 S3 O33 61.4(11)
C33 C34 S3 O33 -117.5(10)
C35 C34 S3 O32 -54.4(10)
C33 C34 S3 O32 126.6(10)
C33 C32 C30 C46 87.6(12)
C31 C32 C30 C46 -91.1(11)
O40 C41 C42 C43 -179.4(9)
C46 C41 C42 C43 1.1(14)
O40 C41 C42 C40 -5.1(14)
C46 C41 C42 C40 175.3(9)
C41 C42 C43 C44 -1.8(15)
C40 C42 C43 C44 -175.9(10)
C42 C43 C44 C45 1.7(16)
C42 C43 C44 S4 -178.9(8)
C43 C44 C45 C46 -0.7(15)
S4 C44 C45 C46 179.9(8)
C44 C45 C46 C41 0.0(15)
C44 C45 C46 C30 178.3(9)
O40 C41 C46 C45 -179.8(9)
C42 C41 C46 C45 -0.2(15)
O40 C41 C46 C30 2.0(15)
C42 C41 C46 C30 -178.4(9)
C32 C30 C46 C45 -98.0(12)
C32 C30 C46 C41 80.3(13)
C43 C44 S4 O43 -139.6(9)
C45 C44 S4 O43 39.8(9)
C43 C44 S4 O42 99.0(9)
C45 C44 S4 O42 -81.6(9)
C43 C44 S4 O41 -20.6(10)
C45 C44 S4 O41 158.8(8)
C43 C42 C40 C16 93.0(11)
C41 C42 C40 C16 -81.0(12)
C15 C16 C40 C42 -73.1(12)
C11 C16 C40 C42 101.4(11)
C141 P1 C111 C112 -100.7(4)
C121 P1 C111 C112 18.2(5)
C131 P1 C111 C112 138.8(4)
C141 P1 C111 C116 73.7(5)
C121 P1 C111 C116 -167.4(5)
C131 P1 C111 C116 -46.8(5)
C116 C111 C112 C113 -0.1(3)
P1 C111 C112 C113 174.2(4)
C111 C112 C113 C114 0.1(3)
C117 O114 C114 C113 17(2)
C117 O114 C114 C115 -162.5(19)
C112 C113 C114 O114 -179.7(4)
C112 C113 C114 C115 -0.1(6)
O114 C114 C115 C116 179.8(6)
C113 C114 C115 C116 0.2(8)
C114 C115 C116 C111 -0.2(8)
C112 C111 C116 C115 0.2(6)
P1 C111 C116 C115 -174.3(5)
C141 P1 C121 C126 -146.7(7)
C111 P1 C121 C126 93.7(7)
C131 P1 C121 C126 -25.3(8)
C141 P1 C121 C122 33.1(8)
C111 P1 C121 C122 -86.5(8)
C131 P1 C121 C122 154.6(7)
C126 C121 C122 C123 0.1(14)
P1 C121 C122 C123 -179.8(8)
C121 C122 C123 C124 -1.3(16)
C122 C123 C124 C125 1.5(17)
C123 C124 C125 C126 -0.6(16)
C122 C121 C126 C125 0.9(13)
P1 C121 C126 C125 -179.2(7)
C124 C125 C126 C121 -0.7(14)
C141 P1 C131 C136 19.6(6)
C111 P1 C131 C136 139.4(4)
C121 P1 C131 C136 -100.5(5)
C141 P1 C131 C132 -159.6(4)
C111 P1 C131 C132 -39.8(4)
C121 P1 C131 C132 80.2(4)
C136 C131 C132 C133 0.1(3)
P1 C131 C132 C133 179.4(4)
C131 C132 C133 C134 0.1(3)
C137 O134 C134 C135 -8(2)
C137 O134 C134 C133 171.6(19)
C132 C133 C134 O134 -179.5(4)
C132 C133 C134 C135 0.0(6)
O134 C134 C135 C136 179.1(6)
C133 C134 C135 C136 -0.3(8)
C132 C131 C136 C135 -0.4(6)
P1 C131 C136 C135 -179.6(5)
C134 C135 C136 C131 0.5(7)
C111 P1 C141 C146 168.1(7)
C121 P1 C141 C146 48.4(8)
C131 P1 C141 C146 -73.0(7)
C111 P1 C141 C142 -11.0(8)
C121 P1 C141 C142 -130.7(7)
C131 P1 C141 C142 107.8(7)
C146 C141 C142 C143 2.0(13)
P1 C141 C142 C143 -178.9(7)
C141 C142 C143 C144 0.1(15)
C142 C143 C144 C145 -1.7(16)
C143 C144 C145 C146 1.2(15)
C142 C141 C146 C145 -2.5(13)
P1 C141 C146 C145 178.4(7)
C144 C145 C146 C141 0.9(14)
C4 N1 C2 N2 0.0(4)
C1 N1 C2 N2 180.0(3)
N1 C2 N2 C3 0.1(5)
N1 C2 N2 C201 175(2)
C2 N2 C3 C4 -0.1(6)
C201 N2 C3 C4 -175(2)
C2 N1 C4 C3 0.0(5)
C1 N1 C4 C3 180.0(3)
N2 C3 C4 N1 0.0(7)
C3 N2 C201 C202 -89(3)
C2 N2 C201 C202 96(2)
C4' N1' C2' N2' 0.1(4)
C1' N1' C2' N2' -180.0(3)
N1' C2' N2' C3' 0.1(5)
N1' C2' N2' C01' -167(3)
C2' N2' C3' C4' -0.2(7)
C01' N2' C3' C4' 166(4)
C2' N1' C4' C3' -0.2(5)
C1' N1' C4' C3' 179.9(3)
N2' C3' C4' N1' 0.2(7)
C3' N2' C01' C202 136(3)
C2' N2' C01' C202 -62(5)
N2 C201 C202 C203 180(2)
N2 C201 C202 C01' -97(3)
N2' C01' C202 C203 -165(4)
N2' C01' C202 C201 87(4)
C201 C202 C203 C204 -158(2)
C01' C202 C203 C204 158(3)
C202 C203 C204 C205 169(2)
C203 C204 C205 C206 -149(2)
C204 C205 C206 C207 175.9(19)
C205 C206 C207 C208 169(3)
C206 C207 C208 C209 58(4)
C207 C208 C209 C210 121(3)
